data_7203497
loop_
_publ_author_name
'Ilona Turowska-Tyrk'
'Julia B\;akowicz'
'John R. Scheffer'
'Wujiong Xia'

_publ_section_title
;
 Monitoring reaction centers and molecules during an enantioselective
 photoreaction in a crystal
;
_journal_issue 8
_journal_name_full CrystEngComm
_journal_page_first 616
_journal_paper_doi 10.1039/b607425a
_journal_volume 8
_journal_year 2006
_chemical_formula_sum 'C23 H31 N O3'
_chemical_formula_weight 369.49
_chemical_name_systematic
;
?
;
_space_group_IT_number 19
_symmetry_cell_setting orthorhombic
_symmetry_space_group_name_Hall 'P 2ac 2ab'
_symmetry_space_group_name_H-M 'P 21 21 21'
_atom_sites_solution_hydrogens geom
_atom_sites_solution_primary direct
_atom_sites_solution_secondary geom
_audit_creation_method SHELXL-97
_cell_angle_alpha 90.00
_cell_angle_beta 90.00
_cell_angle_gamma 90.00
_cell_formula_units_Z 4
_cell_length_a 6.1598(9)
_cell_length_b 17.563(2)
_cell_length_c 19.500(3)
_cell_measurement_reflns_used 1000
_cell_measurement_temperature 293(2)
_cell_measurement_theta_max 17
_cell_measurement_theta_min 3
_cell_volume 2109.6(5)
_computing_cell_refinement 'CRYSALIS (Oxford Diffraction, 2003)'
_computing_data_collection 'CRYSALIS (Oxford Diffraction, 2003)'
_computing_data_reduction 'CRYSALIS (Oxford Diffraction, 2003)'
_computing_molecular_graphics 'ORTEP3 (Farrugia, 1997)'
_computing_publication_material 'SHELXL97 (Sheldrick, 1997)'
_computing_structure_refinement 'SHELXL97 (Sheldrick, 1997)'
_computing_structure_solution 'SHELXS97 (Sheldrick, 1990)'
_diffrn_ambient_temperature 293(2)
_diffrn_measured_fraction_theta_full 0.992
_diffrn_measured_fraction_theta_max 0.992
_diffrn_measurement_device_type 'Kuma KM4CCD'
_diffrn_measurement_method '\w scans'
_diffrn_radiation_monochromator graphite
_diffrn_radiation_source 'fine-focus sealed tube'
_diffrn_radiation_type MoK\a
_diffrn_radiation_wavelength 0.71073
_diffrn_reflns_av_R_equivalents 0.0519
_diffrn_reflns_av_sigmaI/netI 0.0497
_diffrn_reflns_limit_h_max 4
_diffrn_reflns_limit_h_min -7
_diffrn_reflns_limit_k_max 20
_diffrn_reflns_limit_k_min -20
_diffrn_reflns_limit_l_max 21
_diffrn_reflns_limit_l_min -23
_diffrn_reflns_number 11389
_diffrn_reflns_theta_full 25.00
_diffrn_reflns_theta_max 25.00
_diffrn_reflns_theta_min 3.47
_exptl_absorpt_coefficient_mu 0.076
_exptl_absorpt_correction_T_max 0.9776
_exptl_absorpt_correction_T_min 0.9594
_exptl_absorpt_correction_type none
_exptl_crystal_colour colourless
_exptl_crystal_density_diffrn 1.163
_exptl_crystal_density_method 'not measured'
_exptl_crystal_description block
_exptl_crystal_F_000 800
_exptl_crystal_size_max 0.55
_exptl_crystal_size_mid 0.45
_exptl_crystal_size_min 0.30
_refine_diff_density_max 0.287
_refine_diff_density_min -0.236
_refine_diff_density_rms 0.067
_refine_ls_abs_structure_details
;
The absolute configuration was assigned to agree with that from
Xia W. et al., 2005
;
_refine_ls_extinction_method none
_refine_ls_goodness_of_fit_ref 0.994
_refine_ls_hydrogen_treatment constr
_refine_ls_matrix_type full
_refine_ls_number_parameters 353
_refine_ls_number_reflns 3683
_refine_ls_number_restraints 213
_refine_ls_restrained_S_all 0.997
_refine_ls_R_factor_all 0.1242
_refine_ls_R_factor_gt 0.0872
_refine_ls_shift/su_max 0.001
_refine_ls_shift/su_mean 0.000
_refine_ls_structure_factor_coef Fsqd
_refine_ls_weighting_details 'calc w=1/[\s^2^(Fo^2^)+(0.1885P)^2^+0.0000P] where P=(Fo^2^+2Fc^2^)/3'
_refine_ls_weighting_scheme calc
_refine_ls_wR_factor_gt 0.2509
_refine_ls_wR_factor_ref 0.2781
_reflns_number_gt 2137
_reflns_number_total 3683
_reflns_threshold_expression >2sigma(I)
_cod_data_source_file B607425A.txt
_cod_data_source_block 27.2%P
_cod_depositor_comments
;
The following automatic conversions were performed:
'_symmetry_cell_setting' value 'Orthorhombic' changed to 'orthorhombic'
according to '/home/saulius/struct/CIF-dictionaries/cif_core.dic'
dictionary named 'cif_core.dic' version 2.4.1 from 2010-06-29.

Automatic conversion script
Id: cif_fix_enum 1527 2010-12-29 10:47:43Z saulius 
;
_cod_database_code 7203497

loop_
_symmetry_equiv_pos_as_xyz
'x, y, z'
'-x+1/2, -y, z+1/2'
'-x, y+1/2, -z+1/2'
'x+1/2, -y+1/2, -z'

loop_
_atom_site_label
_atom_site_type_symbol
_atom_site_fract_x
_atom_site_fract_y
_atom_site_fract_z
_atom_site_U_iso_or_equiv
_atom_site_adp_type
_atom_site_occupancy
_atom_site_symmetry_multiplicity
_atom_site_calc_flag
_atom_site_refinement_flags
_atom_site_disorder_assembly
_atom_site_disorder_group
C1R C 0.8354(16) 0.9763(5) 0.4836(4) 0.090(4) Uani 0.728(9) 1 d PD A 1
H1R H 0.8365 1.0320 0.4830 0.108 Uiso 0.728(9) 1 calc PR A 1
C2R C 1.0519(14) 0.9378(7) 0.4824(6) 0.121(3) Uani 0.728(9) 1 d PDU A 1
H2R H 1.1834 0.9601 0.4944 0.145 Uiso 0.728(9) 1 calc PR A 1
C3R C 1.0256(17) 0.8663(7) 0.4613(6) 0.119(6) Uani 0.728(9) 1 d PD A 1
H3R H 1.1338 0.8300 0.4553 0.143 Uiso 0.728(9) 1 calc PR A 1
C4R C 0.7832(15) 0.8557(4) 0.4488(4) 0.112(3) Uani 0.728(9) 1 d PD A 1
H4R H 0.7418 0.8134 0.4187 0.135 Uiso 0.728(9) 1 calc PR A 1
C5R C 0.688(2) 0.8542(5) 0.5229(5) 0.123(4) Uani 0.728(9) 1 d PDU A 1
H5R1 H 0.5347 0.8412 0.5226 0.147 Uiso 0.728(9) 1 calc PR A 1
H5R2 H 0.7651 0.8184 0.5518 0.147 Uiso 0.728(9) 1 calc PR A 1
C6R C 0.724(2) 0.9375(6) 0.5471(4) 0.115(4) Uani 0.728(9) 1 d PDU A 1
H6R1 H 0.8177 0.9393 0.5871 0.138 Uiso 0.728(9) 1 calc PR A 1
H6R2 H 0.5873 0.9621 0.5580 0.138 Uiso 0.728(9) 1 calc PR A 1
C7R C 0.7094(15) 0.9369(5) 0.4257(3) 0.087(2) Uani 0.728(9) 1 d PDU A 1
H7R H 0.5522 0.9439 0.4301 0.104 Uiso 0.728(9) 1 calc PR A 1
C8R C 0.7908(14) 0.9596(5) 0.3560(3) 0.092(3) Uani 0.728(9) 1 d PD A 1
C9R C 0.6858(13) 0.9259(5) 0.2940(3) 0.069(3) Uani 0.728(9) 1 d PD A 1
C10R C 0.8088(17) 0.9236(8) 0.2337(4) 0.085(4) Uani 0.728(9) 1 d PD A 1
H10R H 0.9499 0.9425 0.2338 0.102 Uiso 0.728(9) 1 calc PR A 1
C11R C 0.7244(17) 0.8940(8) 0.1747(4) 0.073(3) Uani 0.728(9) 1 d PDU A 1
H11R H 0.8105 0.8909 0.1356 0.088 Uiso 0.728(9) 1 calc PR A 1
C12R C 0.510(2) 0.8684(11) 0.1725(4) 0.069(6) Uani 0.728(9) 1 d PD A 1
C13R C 0.3872(12) 0.8693(5) 0.2312(3) 0.065(2) Uani 0.728(9) 1 d PDU A 1
H13R H 0.2442 0.8523 0.2304 0.078 Uiso 0.728(9) 1 calc PR A 1
C14R C 0.4778(13) 0.8957(6) 0.2919(3) 0.077(2) Uani 0.728(9) 1 d PDU A 1
H14R H 0.3971 0.8931 0.3322 0.093 Uiso 0.728(9) 1 calc PR A 1
C15R C 0.4197(16) 0.8335(9) 0.1079(5) 0.064(4) Uani 0.728(9) 1 d PD A 1
C16R C 0.7795(18) 0.6532(7) 0.1011(4) 0.071(3) Uani 0.728(9) 1 d PDU A 1
H16R H 0.8788 0.6098 0.0982 0.086 Uiso 0.728(9) 1 calc PR A 1
C17R C 0.7357(16) 0.6700(5) 0.1771(4) 0.064(2) Uani 0.728(9) 1 d PD A 1
H17R H 0.6392 0.7143 0.1796 0.076 Uiso 0.728(9) 1 calc PR A 1
C18R C 0.9444(19) 0.6898(8) 0.2154(4) 0.084(3) Uani 0.728(9) 1 d PD A 1
H18A H 1.0079 0.7351 0.1952 0.100 Uiso 0.728(9) 1 calc PR A 1
H18B H 1.0474 0.6484 0.2100 0.100 Uiso 0.728(9) 1 calc PR A 1
C19R C 0.905(2) 0.7037(7) 0.2919(4) 0.102(3) Uani 0.728(9) 1 d PD A 1
H19A H 1.0435 0.7112 0.3148 0.123 Uiso 0.728(9) 1 calc PR A 1
H19B H 0.8202 0.7498 0.2977 0.123 Uiso 0.728(9) 1 calc PR A 1
C20R C 0.7867(19) 0.6374(8) 0.3250(4) 0.119(4) Uani 0.728(9) 1 d PDU A 1
H20A H 0.8810 0.5932 0.3257 0.143 Uiso 0.728(9) 1 calc PR A 1
H20B H 0.7508 0.6503 0.3720 0.143 Uiso 0.728(9) 1 calc PR A 1
C21R C 0.5828(19) 0.6185(10) 0.2866(4) 0.132(5) Uani 0.728(9) 1 d PD A 1
H21A H 0.4815 0.6605 0.2913 0.159 Uiso 0.728(9) 1 calc PR A 1
H21B H 0.5167 0.5739 0.3072 0.159 Uiso 0.728(9) 1 calc PR A 1
C22R C 0.6204(19) 0.6033(7) 0.2107(5) 0.092(3) Uani 0.728(9) 1 d PD A 1
H22A H 0.7074 0.5576 0.2054 0.110 Uiso 0.728(9) 1 calc PR A 1
H22B H 0.4821 0.5949 0.1882 0.110 Uiso 0.728(9) 1 calc PR A 1
C23R C 0.5734(19) 0.6336(7) 0.0610(6) 0.089(3) Uani 0.728(9) 1 d PD A 1
H23A H 0.6108 0.6216 0.0144 0.134 Uiso 0.728(9) 1 calc PR A 1
H23B H 0.4765 0.6764 0.0615 0.134 Uiso 0.728(9) 1 calc PR A 1
H23C H 0.5035 0.5906 0.0818 0.134 Uiso 0.728(9) 1 calc PR A 1
O1R O 0.9441(14) 1.0027(5) 0.3489(4) 0.153(4) Uani 0.728(9) 1 d PD A 1
O2R O 0.2289(14) 0.8112(8) 0.1069(5) 0.089(3) Uani 0.728(9) 1 d PD A 1
O3R O 0.5436(16) 0.8335(9) 0.0557(4) 0.070(3) Uani 0.728(9) 1 d PDU A 1
N1R N 0.8856(17) 0.7201(6) 0.0674(5) 0.062(2) Uani 0.728(9) 1 d PDU A 1
H1R1 H 0.9073 0.7099 0.0232 0.092 Uiso 0.728(9) 1 calc PR A 1
H1R2 H 1.0124 0.7293 0.0876 0.092 Uiso 0.728(9) 1 calc PR A 1
H1R3 H 0.8002 0.7607 0.0713 0.092 Uiso 0.728(9) 1 calc PR A 1
C1P C 0.787(3) 0.9712(12) 0.4747(8) 0.085(11) Uiso 0.272(9) 1 d PD A 2
H1P H 0.7794 1.0270 0.4748 0.103 Uiso 0.272(9) 1 calc PR A 2
C2P C 1.007(2) 0.9449(11) 0.4440(7) 0.091(6) Uiso 0.272(9) 1 d PDU A 2
H2P H 1.1206 0.9819 0.4547 0.109 Uiso 0.272(9) 1 calc PR A 2
C3P C 1.072(4) 0.8669(16) 0.4684(16) 0.136(19) Uiso 0.272(9) 1 d PD A 2
H3P H 1.2045 0.8470 0.4547 0.163 Uiso 0.272(9) 1 calc PR A 2
C4P C 0.945(3) 0.8259(10) 0.5089(11) 0.098(7) Uiso 0.272(9) 1 d PD A 2
H4P H 0.9656 0.7734 0.5086 0.117 Uiso 0.272(9) 1 calc PR A 2
C5P C 0.773(4) 0.8561(13) 0.5548(14) 0.124(8) Uiso 0.272(9) 1 d PDU A 2
H5P1 H 0.8126 0.8458 0.6020 0.149 Uiso 0.272(9) 1 calc PR A 2
H5P2 H 0.6381 0.8297 0.5453 0.149 Uiso 0.272(9) 1 calc PR A 2
C6P C 0.738(6) 0.9408(14) 0.5460(9) 0.129(9) Uiso 0.272(9) 1 d PDU A 2
H6P1 H 0.8289 0.9675 0.5787 0.155 Uiso 0.272(9) 1 calc PR A 2
H6P2 H 0.5881 0.9525 0.5571 0.155 Uiso 0.272(9) 1 calc PR A 2
C7P C 0.630(3) 0.940(2) 0.4227(9) 0.102(8) Uiso 0.272(9) 1 d PDU A 2
H7P H 0.4861 0.9260 0.4295 0.122 Uiso 0.272(9) 1 calc PR A 2
C8P C 0.744(2) 0.9358(11) 0.3649(7) 0.056(6) Uiso 0.272(9) 1 d PD A 2
C9P C 0.656(3) 0.9114(9) 0.2955(8) 0.069(9) Uiso 0.272(9) 1 d PD A 2
C10P C 0.767(4) 0.9313(16) 0.2355(9) 0.053(8) Uiso 0.272(9) 1 d PD A 2
H10P H 0.8930 0.9605 0.2380 0.064 Uiso 0.272(9) 1 calc PR A 2
C11P C 0.689(4) 0.9072(18) 0.1728(9) 0.048(6) Uiso 0.272(9) 1 d PDU A 2
H11P H 0.7674 0.9170 0.1330 0.058 Uiso 0.272(9) 1 calc PR A 2
C12P C 0.492(5) 0.868(2) 0.1692(9) 0.054(13) Uiso 0.272(9) 1 d PD A 2
C13P C 0.395(4) 0.8430(14) 0.2293(9) 0.076(7) Uiso 0.272(9) 1 d PDU A 2
H13P H 0.2861 0.8064 0.2276 0.091 Uiso 0.272(9) 1 calc PR A 2
C14P C 0.460(4) 0.8725(17) 0.2918(9) 0.093(8) Uiso 0.272(9) 1 d PDU A 2
H14P H 0.3740 0.8663 0.3307 0.112 Uiso 0.272(9) 1 calc PR A 2
C15P C 0.398(4) 0.844(2) 0.1007(10) 0.065(14) Uiso 0.272(9) 1 d PD A 2
C16P C 0.806(5) 0.6614(16) 0.1056(11) 0.065(7) Uiso 0.272(9) 1 d PDU A 2
H16P H 0.9352 0.6291 0.1014 0.078 Uiso 0.272(9) 1 calc PR A 2
C17P C 0.781(5) 0.6804(18) 0.1819(11) 0.084(12) Uiso 0.272(9) 1 d PD A 2
H17P H 0.6999 0.7283 0.1846 0.101 Uiso 0.272(9) 1 calc PR A 2
C18P C 1.000(5) 0.694(3) 0.2170(14) 0.107(14) Uiso 0.272(9) 1 d PD A 2
H18C H 1.0766 0.7341 0.1932 0.128 Uiso 0.272(9) 1 calc PR A 2
H18D H 1.0863 0.6478 0.2139 0.128 Uiso 0.272(9) 1 calc PR A 2
C19P C 0.973(6) 0.716(2) 0.2928(15) 0.115(14) Uiso 0.272(9) 1 d PD A 2
H19C H 1.1144 0.7183 0.3143 0.139 Uiso 0.272(9) 1 calc PR A 2
H19D H 0.9076 0.7661 0.2957 0.139 Uiso 0.272(9) 1 calc PR A 2
C20P C 0.832(6) 0.660(3) 0.3311(13) 0.143(10) Uiso 0.272(9) 1 d PDU A 2
H20C H 0.9107 0.6120 0.3359 0.171 Uiso 0.272(9) 1 calc PR A 2
H20D H 0.8037 0.6791 0.3768 0.171 Uiso 0.272(9) 1 calc PR A 2
C21P C 0.619(5) 0.644(2) 0.2956(14) 0.127(15) Uiso 0.272(9) 1 d PD A 2
H21C H 0.5303 0.6900 0.2975 0.152 Uiso 0.272(9) 1 calc PR A 2
H21D H 0.5424 0.6044 0.3199 0.152 Uiso 0.272(9) 1 calc PR A 2
C22P C 0.649(5) 0.621(2) 0.2204(13) 0.095(13) Uiso 0.272(9) 1 d PD A 2
H22C H 0.7223 0.5720 0.2183 0.114 Uiso 0.272(9) 1 calc PR A 2
H22D H 0.5076 0.6151 0.1989 0.114 Uiso 0.272(9) 1 calc PR A 2
C23P C 0.621(5) 0.6187(17) 0.0716(15) 0.077(10) Uiso 0.272(9) 1 d PD A 2
H23D H 0.6602 0.6060 0.0254 0.115 Uiso 0.272(9) 1 calc PR A 2
H23E H 0.4934 0.6503 0.0711 0.115 Uiso 0.272(9) 1 calc PR A 2
H23F H 0.5909 0.5729 0.0968 0.115 Uiso 0.272(9) 1 calc PR A 2
O1P O 0.9676(18) 0.9423(9) 0.3693(6) 0.078(4) Uiso 0.272(9) 1 d PD A 2
O2P O 0.199(4) 0.8317(19) 0.0980(15) 0.088(10) Uiso 0.272(9) 1 d PD A 2
O3P O 0.529(6) 0.819(3) 0.0552(17) 0.094(13) Uiso 0.272(9) 1 d PDU A 2
N1P N 0.850(6) 0.7321(17) 0.0643(15) 0.061(7) Uiso 0.272(9) 1 d PDU A 2
H1P1 H 0.9434 0.7616 0.0867 0.091 Uiso 0.272(9) 1 calc PR A 2
H1P2 H 0.7261 0.7573 0.0579 0.091 Uiso 0.272(9) 1 calc PR A 2
H1P3 H 0.9056 0.7192 0.0238 0.091 Uiso 0.272(9) 1 calc PR A 2

loop_
_atom_site_aniso_label
_atom_site_aniso_U_11
_atom_site_aniso_U_22
_atom_site_aniso_U_33
_atom_site_aniso_U_23
_atom_site_aniso_U_13
_atom_site_aniso_U_12
C1R 0.107(7) 0.090(6) 0.073(5) -0.011(4) -0.034(5) -0.006(5)
C2R 0.101(6) 0.130(8) 0.131(9) 0.023(7) -0.001(6) -0.004(6)
C3R 0.113(8) 0.147(12) 0.098(8) 0.000(7) -0.003(6) 0.010(8)
C4R 0.152(8) 0.091(6) 0.095(6) -0.007(4) 0.002(6) -0.003(6)
C5R 0.167(8) 0.117(7) 0.084(6) 0.020(5) 0.014(6) -0.013(7)
C6R 0.144(8) 0.137(8) 0.064(5) -0.018(5) -0.002(5) 0.005(6)
C7R 0.103(6) 0.092(5) 0.065(4) -0.025(4) 0.003(4) -0.014(6)
C8R 0.104(7) 0.078(6) 0.096(6) 0.011(4) -0.008(5) -0.014(5)
C9R 0.081(5) 0.061(4) 0.066(5) -0.012(3) -0.012(3) -0.007(4)
C10R 0.059(5) 0.118(9) 0.079(6) -0.021(4) -0.015(4) -0.002(6)
C11R 0.073(5) 0.081(7) 0.066(5) -0.009(4) -0.010(4) 0.002(5)
C12R 0.065(7) 0.070(7) 0.071(7) -0.009(3) 0.001(3) 0.000(4)
C13R 0.069(4) 0.063(5) 0.063(4) -0.023(3) 0.011(3) -0.009(4)
C14R 0.096(6) 0.069(5) 0.067(4) -0.018(3) 0.029(4) -0.011(4)
C15R 0.067(6) 0.071(6) 0.053(5) -0.011(4) -0.013(4) 0.016(4)
C16R 0.083(6) 0.065(5) 0.066(4) 0.001(3) -0.005(4) -0.010(4)
C17R 0.070(5) 0.061(4) 0.060(4) 0.004(3) 0.002(3) -0.004(4)
C18R 0.088(6) 0.114(7) 0.049(4) 0.009(3) -0.006(4) -0.031(5)
C19R 0.118(8) 0.141(10) 0.048(4) -0.001(5) -0.001(5) -0.030(7)
C20R 0.157(9) 0.149(10) 0.052(4) 0.033(5) -0.007(5) -0.019(7)
C21R 0.140(9) 0.183(14) 0.074(6) 0.039(7) 0.011(6) -0.051(9)
C22R 0.099(7) 0.104(8) 0.072(5) 0.006(5) 0.003(4) -0.037(6)
C23R 0.097(7) 0.080(6) 0.090(6) 0.006(5) -0.028(5) -0.019(5)
O1R 0.199(8) 0.158(8) 0.102(5) -0.024(5) -0.018(5) -0.092(7)
O2R 0.073(4) 0.120(8) 0.074(4) -0.012(5) -0.017(3) -0.025(5)
O3R 0.072(4) 0.082(7) 0.056(4) -0.015(3) -0.011(2) 0.003(3)
N1R 0.053(4) 0.082(5) 0.050(3) -0.011(3) -0.002(3) 0.007(4)

loop_
_atom_type_symbol
_atom_type_description
_atom_type_scat_dispersion_real
_atom_type_scat_dispersion_imag
_atom_type_scat_source
C C 0.0033 0.0016 'International Tables Vol C Tables 4.2.6.8 and 6.1.1.4'
H H 0.0000 0.0000 'International Tables Vol C Tables 4.2.6.8 and 6.1.1.4'
N N 0.0061 0.0033 'International Tables Vol C Tables 4.2.6.8 and 6.1.1.4'
O O 0.0106 0.0060 'International Tables Vol C Tables 4.2.6.8 and 6.1.1.4'

loop_
_geom_angle_atom_site_label_1
_geom_angle_atom_site_label_2
_geom_angle_atom_site_label_3
_geom_angle
_geom_angle_site_symmetry_1
_geom_angle_site_symmetry_3
_geom_angle_publ_flag
C2R C1R C7R 103.6(6) . . ?
C2R C1R C6R 101.9(7) . . ?
C7R C1R C6R 99.5(6) . . ?
C3R C2R C1R 108.8(7) . . ?
C2R C3R C4R 106.5(8) . . ?
C3R C4R C5R 102.9(7) . . ?
C3R C4R C7R 102.7(7) . . ?
C5R C4R C7R 100.0(6) . . ?
C6R C5R C4R 102.2(5) . . ?
C5R C6R C1R 103.4(5) . . ?
C8R C7R C1R 112.1(6) . . ?
C8R C7R C4R 114.0(6) . . ?
C1R C7R C4R 92.9(5) . . ?
O1R C8R C9R 119.3(6) . . ?
O1R C8R C7R 121.8(7) . . ?
C9R C8R C7R 118.8(6) . . ?
C14R C9R C10R 117.7(6) . . ?
C14R C9R C8R 125.1(6) . . ?
C10R C9R C8R 117.2(7) . . ?
C11R C10R C9R 120.8(7) . . ?
C10R C11R C12R 120.6(7) . . ?
C13R C12R C11R 119.4(6) . . ?
C13R C12R C15R 120.1(6) . . ?
C11R C12R C15R 120.3(6) . . ?
C12R C13R C14R 119.6(6) . . ?
C9R C14R C13R 121.6(6) . . ?
O2R C15R O3R 123.8(7) . . ?
O2R C15R C12R 119.3(6) . . ?
O3R C15R C12R 116.7(6) . . ?
N1R C16R C23R 108.4(6) . . ?
N1R C16R C17R 110.5(7) . . ?
C23R C16R C17R 113.0(7) . . ?
C22R C17R C18R 111.0(6) . . ?
C22R C17R C16R 110.5(6) . . ?
C18R C17R C16R 111.6(6) . . ?
C17R C18R C19R 112.3(7) . . ?
C20R C19R C18R 111.5(7) . . ?
C21R C20R C19R 111.1(7) . . ?
C20R C21R C22R 113.4(8) . . ?
C17R C22R C21R 110.8(8) . . ?
C7P C1P C6P 111.2(13) . . ?
C7P C1P C2P 100.9(9) . . ?
C6P C1P C2P 114.9(12) . . ?
O1P C2P C3P 109.1(13) . . ?
O1P C2P C1P 104.4(8) . . ?
C3P C2P C1P 112.4(10) . . ?
C4P C3P C2P 121.9(13) . . ?
C3P C4P C5P 125.8(13) . . ?
C4P C5P C6P 112.7(11) . . ?
C5P C6P C1P 114.9(12) . . ?
C8P C7P C1P 104.7(10) . . ?
C7P C8P O1P 117.9(9) . . ?
C7P C8P C9P 125.5(10) . . ?
O1P C8P C9P 115.8(9) . . ?
C14P C9P C10P 120.5(10) . . ?
C14P C9P C8P 119.7(11) . . ?
C10P C9P C8P 119.8(11) . . ?
C11P C10P C9P 119.4(11) . . ?
C10P C11P C12P 119.9(11) . . ?
C13P C12P C11P 119.2(11) . . ?
C13P C12P C15P 119.3(12) . . ?
C11P C12P C15P 121.0(11) . . ?
C14P C13P C12P 120.1(12) . . ?
C13P C14P C9P 118.7(12) . . ?
O2P C15P O3P 122.6(16) . . ?
O2P C15P C12P 117.4(13) . . ?
O3P C15P C12P 117.8(15) . . ?
N1P C16P C23P 107.9(14) . . ?
N1P C16P C17P 111.0(14) . . ?
C23P C16P C17P 117.0(14) . . ?
C22P C17P C18P 110.9(14) . . ?
C22P C17P C16P 112.5(13) . . ?
C18P C17P C16P 112.2(14) . . ?
C17P C18P C19P 112.0(14) . . ?
C20P C19P C18P 111.9(14) . . ?
C21P C20P C19P 112.7(14) . . ?
C20P C21P C22P 112.5(15) . . ?
C17P C22P C21P 110.4(13) . . ?
C8P O1P C2P 103.0(8) . . ?

loop_
_geom_bond_atom_site_label_1
_geom_bond_atom_site_label_2
_geom_bond_distance
_geom_bond_site_symmetry_2
_geom_bond_publ_flag
C1R C2R 1.496(8) . ?
C1R C7R 1.535(8) . ?
C1R C6R 1.571(8) . ?
C2R C3R 1.331(9) . ?
C3R C4R 1.524(9) . ?
C4R C5R 1.561(8) . ?
C4R C7R 1.563(8) . ?
C5R C6R 1.554(9) . ?
C7R C8R 1.501(7) . ?
C8R O1R 1.218(8) . ?
C8R C9R 1.494(7) . ?
C9R C14R 1.387(8) . ?
C9R C10R 1.400(8) . ?
C10R C11R 1.365(7) . ?
C11R C12R 1.398(8) . ?
C12R C13R 1.371(7) . ?
C12R C15R 1.507(7) . ?
C13R C14R 1.388(7) . ?
C15R O2R 1.240(7) . ?
C15R O3R 1.271(7) . ?
C16R N1R 1.495(7) . ?
C16R C23R 1.530(8) . ?
C16R C17R 1.536(7) . ?
C17R C22R 1.518(8) . ?
C17R C18R 1.526(8) . ?
C18R C19R 1.533(7) . ?
C19R C20R 1.519(9) . ?
C20R C21R 1.499(9) . ?
C21R C22R 1.522(9) . ?
C1P C7P 1.505(10) . ?
C1P C6P 1.519(9) . ?
C1P C2P 1.551(9) . ?
C2P O1P 1.477(9) . ?
C2P C3P 1.504(10) . ?
C3P C4P 1.323(10) . ?
C4P C5P 1.483(10) . ?
C5P C6P 1.513(10) . ?
C7P C8P 1.328(9) . ?
C8P O1P 1.385(9) . ?
C8P C9P 1.521(8) . ?
C9P C14P 1.388(9) . ?
C9P C10P 1.401(9) . ?
C10P C11P 1.382(9) . ?
C11P C12P 1.396(9) . ?
C12P C13P 1.388(9) . ?
C12P C15P 1.518(9) . ?
C13P C14P 1.384(9) . ?
C15P O2P 1.246(9) . ?
C15P O3P 1.272(10) . ?
C16P N1P 1.504(10) . ?
C16P C23P 1.519(10) . ?
C16P C17P 1.533(10) . ?
C17P C22P 1.525(10) . ?
C17P C18P 1.529(10) . ?
C18P C19P 1.537(10) . ?
C19P C20P 1.511(10) . ?
C20P C21P 1.509(10) . ?
C21P C22P 1.535(10) . ?
